data_9011548
loop_
_publ_author_name
'Wyckoff, R. W. G.'

_publ_section_title
;
 Second edition. Interscience Publishers, New York, New York
;
_journal_name_full 'Crystal Structures'
_journal_page_first 298
_journal_page_last 306
_journal_volume 1
_journal_year 1963
_chemical_formula_sum 'Cl H O Pb'
_chemical_name_mineral Laurionite
_space_group_IT_number 62
_symmetry_space_group_name_Hall '-P 2c 2ab'
_symmetry_space_group_name_H-M 'P b n m'
_cell_angle_alpha 90
_cell_angle_beta 90
_cell_angle_gamma 90
_cell_formula_units_Z 4
_cell_length_a 9.7
_cell_length_b 7.1
_cell_length_c 4.05
_cell_volume 278.923
_database_code_amcsd 0011877
_exptl_crystal_density_diffrn 6.183
_cod_duplicate_entry 9009198
_cod_original_cell_volume 278.924
_cod_original_formula_sum 'Pb (O Cl) H'
_cod_database_code 9011548

loop_
_symmetry_equiv_pos_as_xyz
x,y,z
x,y,1/2-z
-x,-y,1/2+z
1/2+x,1/2-y,1/2+z
1/2-x,1/2+y,1/2-z
1/2-x,1/2+y,z
1/2+x,1/2-y,-z
-x,-y,-z

loop_
_atom_site_label
_atom_site_fract_x
_atom_site_fract_y
_atom_site_fract_z
_atom_site_type_symbol
_atom_site_attached_hydrogens
Pb 0.08800 0.20400 0.25000 Pb 0
O-H 0.12500 0.83100 0.25000 O 1
Cl -0.18500 0.46900 0.25000 Cl 0

loop_
_cod_changelog_entry_id
_cod_changelog_entry_author
_cod_changelog_entry_date
_cod_changelog_entry_text
1
;cod-tools version 3.8.0
Id: cif_guess_AMCSD_atom_types 9574 2023-05-10 09:00:05Z saulius
;
2023-05-10T18:53:18+03:00
;Derived atom types and hydrogen counts
from atom names that follow the AMCSD naming convention
(Wat == water, O-H == hydroxyl).
;

loop_
_cod_related_entry_id
_cod_related_entry_database
_cod_related_entry_code
1 AMCSD 0011877
